data_7155134
loop_
_publ_author_name
'Chen, Liang'
'Sun, Jing'
'Xie, Ju'
'Yan, Chao-Guo'

_publ_section_title
;
 Molecular diversity of the three-component reaction of \a-amino acids,
 dialkyl acetylenedicarboxylates and N-substituted maleimides.
;
_journal_issue 27
_journal_name_full 'Organic &amp; biomolecular chemistry'
_journal_page_first 6497
_journal_page_last 6507
_journal_paper_doi 10.1039/c6ob00921b
_journal_volume 14
_journal_year 2016
_chemical_formula_moiety 'C19 H19 Br N2 O6 S'
_chemical_formula_sum 'C19 H19 Br N2 O6 S'
_chemical_formula_weight 483.33
_chemical_name_systematic
; 
 ? 
;
_space_group_IT_number 2
_symmetry_cell_setting triclinic
_symmetry_space_group_name_Hall '-P 1'
_symmetry_space_group_name_H-M 'P -1'
_atom_sites_solution_hydrogens geom
_atom_sites_solution_primary direct
_atom_sites_solution_secondary difmap
_audit_block_doi 10.5517/cc1kk3rz
_audit_creation_method SHELXL-97
_audit_update_record
;
2016-01-11 deposited with the CCDC.
2016-05-31 downloaded from the CCDC.
;
_cell_angle_alpha 69.617(4)
_cell_angle_beta 83.083(4)
_cell_angle_gamma 73.659(4)
_cell_formula_units_Z 2
_cell_length_a 8.8046(14)
_cell_length_b 10.5597(17)
_cell_length_c 11.8943(19)
_cell_measurement_reflns_used 9135
_cell_measurement_temperature 296(2)
_cell_measurement_theta_max 27.50
_cell_measurement_theta_min 2.78
_cell_volume 994.4(3)
_computing_cell_refinement 'Bruker SMART'
_computing_data_collection 'Bruker SMART'
_computing_data_reduction 'Bruker SAINT'
_computing_molecular_graphics 'Bruker SHELXTL'
_computing_publication_material 'Bruker SHELXTL'
_computing_structure_refinement 'SHELXL-97 (Sheldrick, 2008)'
_computing_structure_solution 'SHELXS-97 (Sheldrick, 2008)'
_diffrn_ambient_temperature 296(2)
_diffrn_measured_fraction_theta_full 0.983
_diffrn_measured_fraction_theta_max 0.983
_diffrn_measurement_device_type 'CCD area detector'
_diffrn_measurement_method 'phi and omega scans'
_diffrn_radiation_monochromator graphite
_diffrn_radiation_source 'fine-focus sealed tube'
_diffrn_radiation_type MoK\a
_diffrn_radiation_wavelength 0.71073
_diffrn_reflns_av_R_equivalents 0.0322
_diffrn_reflns_av_sigmaI/netI 0.0293
_diffrn_reflns_limit_h_max 11
_diffrn_reflns_limit_h_min -11
_diffrn_reflns_limit_k_max 13
_diffrn_reflns_limit_k_min -13
_diffrn_reflns_limit_l_max 15
_diffrn_reflns_limit_l_min -15
_diffrn_reflns_number 14775
_diffrn_reflns_theta_full 27.57
_diffrn_reflns_theta_max 27.57
_diffrn_reflns_theta_min 1.83
_exptl_absorpt_coefficient_mu 2.212
_exptl_absorpt_correction_T_max 0.642
_exptl_absorpt_correction_T_min 0.538
_exptl_absorpt_correction_type multi-scan
_exptl_absorpt_process_details sadabs
_exptl_crystal_colour colorless
_exptl_crystal_density_diffrn 1.614
_exptl_crystal_density_method 'not measured'
_exptl_crystal_description block
_exptl_crystal_F_000 492
_exptl_crystal_size_max 0.32
_exptl_crystal_size_mid 0.24
_exptl_crystal_size_min 0.22
_refine_diff_density_max 0.847
_refine_diff_density_min -0.786
_refine_diff_density_rms 0.054
_refine_ls_extinction_method none
_refine_ls_goodness_of_fit_ref 1.088
_refine_ls_hydrogen_treatment constr
_refine_ls_matrix_type full
_refine_ls_number_parameters 264
_refine_ls_number_reflns 4523
_refine_ls_number_restraints 0
_refine_ls_restrained_S_all 1.088
_refine_ls_R_factor_all 0.0449
_refine_ls_R_factor_gt 0.0369
_refine_ls_shift/su_max 0.001
_refine_ls_shift/su_mean 0.000
_refine_ls_structure_factor_coef Fsqd
_refine_ls_weighting_details 'calc w=1/[\s^2^(Fo^2^)+(0.0415P)^2^+0.5572P] where P=(Fo^2^+2Fc^2^)/3'
_refine_ls_weighting_scheme calc
_refine_ls_wR_factor_gt 0.0934
_refine_ls_wR_factor_ref 0.0971
_reflns_number_gt 3870
_reflns_number_total 4523
_reflns_threshold_expression >2sigma(I)
_cod_data_source_file c6ob00921b2.cif
_cod_data_source_block 2f
_cod_depositor_comments 'Adding full bibliography for 7155130--7155143.cif.'
_cod_database_code 7155134

loop_
_symmetry_equiv_pos_as_xyz
'x, y, z'
'-x, -y, -z'

loop_
_atom_site_label
_atom_site_type_symbol
_atom_site_fract_x
_atom_site_fract_y
_atom_site_fract_z
_atom_site_U_iso_or_equiv
_atom_site_adp_type
_atom_site_occupancy
_atom_site_symmetry_multiplicity
_atom_site_calc_flag
_atom_site_refinement_flags
Br1 Br 0.35948(4) 0.24141(3) 0.99732(2) 0.05916(12) Uani 1 1 d .
C1 C 0.8509(3) 1.0261(3) 0.8461(2) 0.0442(5) Uani 1 1 d .
H1A H 0.7727 1.0389 0.9087 0.053 Uiso 1 1 calc R
H1B H 0.8742 1.1149 0.8010 0.053 Uiso 1 1 calc R
C2 C 1.0372(3) 0.7966(3) 0.8078(3) 0.0571(7) Uani 1 1 d .
H2A H 1.1443 0.7686 0.7777 0.068 Uiso 1 1 calc R
H2B H 0.9989 0.7139 0.8478 0.068 Uiso 1 1 calc R
C3 C 0.9294(2) 0.8991(2) 0.7071(2) 0.0374(5) Uani 1 1 d .
H3 H 0.9846 0.9678 0.6549 0.045 Uiso 1 1 calc R
C4 C 0.6722(2) 1.0538(2) 0.67972(17) 0.0278(4) Uani 1 1 d .
C5 C 0.7245(2) 1.1786(2) 0.58601(18) 0.0310(4) Uani 1 1 d .
C6 C 0.7321(3) 1.4137(2) 0.5397(2) 0.0497(6) Uani 1 1 d .
H6A H 0.8295 1.3860 0.4981 0.074 Uiso 1 1 calc R
H6B H 0.7459 1.4697 0.5843 0.074 Uiso 1 1 calc R
H6C H 0.6502 1.4670 0.4826 0.074 Uiso 1 1 calc R
C7 C 0.5186(2) 1.1032(2) 0.74454(18) 0.0314(4) Uani 1 1 d .
H7A H 0.4918 1.0224 0.8046 0.038 Uiso 1 1 calc R
H7B H 0.5356 1.1623 0.7860 0.038 Uiso 1 1 calc R
C8 C 0.3813(2) 1.1827(2) 0.6627(2) 0.0335(4) Uani 1 1 d .
C9 C 0.1072(3) 1.2879(3) 0.6617(3) 0.0645(8) Uani 1 1 d .
H9A H 0.1249 1.3688 0.5982 0.097 Uiso 1 1 calc R
H9B H 0.0246 1.3167 0.7150 0.097 Uiso 1 1 calc R
H9C H 0.0764 1.2284 0.6283 0.097 Uiso 1 1 calc R
C10 C 0.5709(2) 0.8488(2) 0.67922(17) 0.0304(4) Uani 1 1 d .
C11 C 0.6749(2) 0.9468(2) 0.61655(17) 0.0291(4) Uani 1 1 d .
H11 H 0.6475 0.9946 0.5320 0.035 Uiso 1 1 calc R
C12 C 0.8448(2) 0.8511(2) 0.62828(19) 0.0342(4) Uani 1 1 d .
H12 H 0.8974 0.8634 0.5492 0.041 Uiso 1 1 calc R
C13 C 0.8252(3) 0.7046(2) 0.6839(2) 0.0374(5) Uani 1 1 d .
C14 C 0.6020(3) 0.5929(2) 0.77459(18) 0.0326(4) Uani 1 1 d .
C15 C 0.6794(3) 0.4843(2) 0.8708(2) 0.0419(5) Uani 1 1 d .
H15 H 0.7773 0.4839 0.8930 0.050 Uiso 1 1 calc R
C16 C 0.6103(3) 0.3766(2) 0.9335(2) 0.0462(5) Uani 1 1 d .
H16 H 0.6620 0.3029 0.9976 0.055 Uiso 1 1 calc R
C17 C 0.4639(3) 0.3788(2) 0.90064(19) 0.0410(5) Uani 1 1 d .
C18 C 0.3884(3) 0.4833(2) 0.8026(2) 0.0415(5) Uani 1 1 d .
H18 H 0.2918 0.4819 0.7795 0.050 Uiso 1 1 calc R
C19 C 0.4582(3) 0.5905(2) 0.73897(19) 0.0373(4) Uani 1 1 d .
H19 H 0.4090 0.6612 0.6721 0.045 Uiso 1 1 calc R
N1 N 0.79551(19) 0.96954(18) 0.76773(15) 0.0320(4) Uani 1 1 d .
N2 N 0.6651(2) 0.71112(17) 0.71480(15) 0.0308(3) Uani 1 1 d .
O1 O 0.7969(2) 1.17322(17) 0.49493(15) 0.0449(4) Uani 1 1 d .
O2 O 0.6882(2) 1.29042(16) 0.62116(15) 0.0442(4) Uani 1 1 d .
O3 O 0.38711(19) 1.21716(18) 0.55567(15) 0.0474(4) Uani 1 1 d .
O4 O 0.25083(18) 1.2126(2) 0.72713(17) 0.0517(4) Uani 1 1 d .
O5 O 0.42931(17) 0.88078(16) 0.69507(16) 0.0427(4) Uani 1 1 d .
O6 O 0.9276(2) 0.59721(18) 0.6988(2) 0.0600(5) Uani 1 1 d .
S1 S 1.02986(10) 0.89365(10) 0.90906(9) 0.0811(3) Uani 1 1 d .

loop_
_atom_site_aniso_label
_atom_site_aniso_U_11
_atom_site_aniso_U_22
_atom_site_aniso_U_33
_atom_site_aniso_U_23
_atom_site_aniso_U_13
_atom_site_aniso_U_12
Br1 0.0982(2) 0.04661(16) 0.03867(15) -0.01097(11) 0.01229(13) -0.03767(15)
C1 0.0449(12) 0.0457(13) 0.0455(13) -0.0208(11) -0.0142(10) -0.0046(10)
C2 0.0421(13) 0.0544(15) 0.0719(18) -0.0282(14) -0.0186(12) 0.0083(11)
C3 0.0287(10) 0.0368(11) 0.0477(12) -0.0189(10) 0.0001(9) -0.0043(8)
C4 0.0276(9) 0.0279(9) 0.0270(9) -0.0100(7) 0.0008(7) -0.0053(7)
C5 0.0278(9) 0.0301(9) 0.0348(10) -0.0108(8) -0.0029(8) -0.0062(7)
C6 0.0580(14) 0.0330(11) 0.0594(15) -0.0125(11) -0.0020(12) -0.0173(10)
C7 0.0322(10) 0.0322(10) 0.0286(9) -0.0124(8) 0.0032(8) -0.0048(8)
C8 0.0321(10) 0.0279(9) 0.0417(12) -0.0149(9) 0.0021(8) -0.0065(8)
C9 0.0300(12) 0.0630(17) 0.096(2) -0.0285(17) -0.0037(13) -0.0008(11)
C10 0.0348(10) 0.0286(9) 0.0274(9) -0.0097(8) -0.0016(8) -0.0067(8)
C11 0.0315(9) 0.0295(9) 0.0270(9) -0.0115(8) 0.0006(7) -0.0071(8)
C12 0.0322(10) 0.0352(10) 0.0369(11) -0.0183(9) 0.0070(8) -0.0066(8)
C13 0.0358(10) 0.0349(11) 0.0433(12) -0.0202(9) 0.0044(9) -0.0049(9)
C14 0.0418(11) 0.0277(9) 0.0277(9) -0.0103(8) 0.0012(8) -0.0074(8)
C15 0.0463(12) 0.0365(11) 0.0390(12) -0.0096(9) -0.0078(10) -0.0055(9)
C16 0.0627(15) 0.0318(11) 0.0359(12) -0.0049(9) -0.0080(11) -0.0045(10)
C17 0.0654(15) 0.0300(10) 0.0286(10) -0.0102(8) 0.0055(10) -0.0159(10)
C18 0.0520(13) 0.0390(11) 0.0373(11) -0.0124(9) -0.0010(10) -0.0175(10)
C19 0.0472(12) 0.0330(10) 0.0298(10) -0.0064(8) -0.0062(9) -0.0102(9)
N1 0.0310(8) 0.0335(8) 0.0316(8) -0.0141(7) -0.0049(7) -0.0022(7)
N2 0.0340(8) 0.0271(8) 0.0297(8) -0.0097(7) 0.0000(7) -0.0055(7)
O1 0.0507(9) 0.0412(8) 0.0425(9) -0.0156(7) 0.0163(7) -0.0163(7)
O2 0.0576(10) 0.0323(8) 0.0470(9) -0.0172(7) 0.0071(7) -0.0164(7)
O3 0.0448(9) 0.0490(9) 0.0377(9) -0.0091(7) -0.0053(7) -0.0003(7)
O4 0.0294(8) 0.0673(11) 0.0575(11) -0.0291(9) 0.0053(7) -0.0027(7)
O5 0.0299(7) 0.0348(8) 0.0606(10) -0.0137(7) 0.0010(7) -0.0072(6)
O6 0.0424(9) 0.0366(9) 0.0954(15) -0.0281(9) 0.0112(9) 0.0010(7)
S1 0.0640(5) 0.0897(6) 0.0956(6) -0.0529(5) -0.0477(5) 0.0180(4)

loop_
_atom_type_symbol
_atom_type_description
_atom_type_scat_dispersion_real
_atom_type_scat_dispersion_imag
_atom_type_scat_source
C C 0.0033 0.0016 'International Tables Vol C Tables 4.2.6.8 and 6.1.1.4'
H H 0.0000 0.0000 'International Tables Vol C Tables 4.2.6.8 and 6.1.1.4'
N N 0.0061 0.0033 'International Tables Vol C Tables 4.2.6.8 and 6.1.1.4'
O O 0.0106 0.0060 'International Tables Vol C Tables 4.2.6.8 and 6.1.1.4'
S S 0.1246 0.1234 'International Tables Vol C Tables 4.2.6.8 and 6.1.1.4'
Br Br -0.2901 2.4595 'International Tables Vol C Tables 4.2.6.8 and 6.1.1.4'

loop_
_geom_angle_atom_site_label_1
_geom_angle_atom_site_label_2
_geom_angle_atom_site_label_3
_geom_angle
N1 C1 S1 103.68(15)
N1 C1 H1A 111.0
S1 C1 H1A 111.0
N1 C1 H1B 111.0
S1 C1 H1B 111.0
H1A C1 H1B 109.0
C3 C2 S1 104.02(17)
C3 C2 H2A 111.0
S1 C2 H2A 111.0
C3 C2 H2B 111.0
S1 C2 H2B 111.0
H2A C2 H2B 109.0
N1 C3 C2 104.37(19)
N1 C3 C12 101.82(16)
C2 C3 C12 122.5(2)
N1 C3 H3 109.1
C2 C3 H3 109.1
C12 C3 H3 109.1
N1 C4 C7 109.49(15)
N1 C4 C5 111.07(15)
C7 C4 C5 111.23(16)
N1 C4 C11 99.63(14)
C7 C4 C11 117.16(16)
C5 C4 C11 107.71(15)
O1 C5 O2 123.77(19)
O1 C5 C4 123.92(18)
O2 C5 C4 112.21(16)
O2 C6 H6A 109.5
O2 C6 H6B 109.5
H6A C6 H6B 109.5
O2 C6 H6C 109.5
H6A C6 H6C 109.5
H6B C6 H6C 109.5
C8 C7 C4 113.68(16)
C8 C7 H7A 108.8
C4 C7 H7A 108.8
C8 C7 H7B 108.8
C4 C7 H7B 108.8
H7A C7 H7B 107.7
O3 C8 O4 124.4(2)
O3 C8 C7 125.99(19)
O4 C8 C7 109.61(18)
O4 C9 H9A 109.5
O4 C9 H9B 109.5
H9A C9 H9B 109.5
O4 C9 H9C 109.5
H9A C9 H9C 109.5
H9B C9 H9C 109.5
O5 C10 N2 124.12(19)
O5 C10 C11 126.83(18)
N2 C10 C11 109.03(16)
C10 C11 C12 104.60(16)
C10 C11 C4 113.37(15)
C12 C11 C4 106.10(15)
C10 C11 H11 110.8
C12 C11 H11 110.8
C4 C11 H11 110.8
C13 C12 C11 105.08(16)
C13 C12 C3 115.07(19)
C11 C12 C3 104.81(15)
C13 C12 H12 110.5
C11 C12 H12 110.5
C3 C12 H12 110.5
O6 C13 N2 124.1(2)
O6 C13 C12 126.9(2)
N2 C13 C12 108.98(17)
C15 C14 C19 120.0(2)
C15 C14 N2 120.49(19)
C19 C14 N2 119.48(18)
C16 C15 C14 119.6(2)
C16 C15 H15 120.2
C14 C15 H15 120.2
C15 C16 C17 119.8(2)
C15 C16 H16 120.1
C17 C16 H16 120.1
C18 C17 C16 121.2(2)
C18 C17 Br1 119.20(19)
C16 C17 Br1 119.51(17)
C17 C18 C19 119.0(2)
C17 C18 H18 120.5
C19 C18 H18 120.5
C18 C19 C14 120.3(2)
C18 C19 H19 119.9
C14 C19 H19 119.9
C1 N1 C3 110.51(17)
C1 N1 C4 122.48(16)
C3 N1 C4 108.23(15)
C10 N2 C13 111.91(17)
C10 N2 C14 122.96(17)
C13 N2 C14 125.13(17)
C5 O2 C6 116.74(18)
C8 O4 C9 116.6(2)
C2 S1 C1 94.32(11)

loop_
_geom_bond_atom_site_label_1
_geom_bond_atom_site_label_2
_geom_bond_distance
Br1 C17 1.899(2)
C1 N1 1.457(3)
C1 S1 1.820(2)
C1 H1A 0.9700
C1 H1B 0.9700
C2 C3 1.517(3)
C2 S1 1.819(3)
C2 H2A 0.9700
C2 H2B 0.9700
C3 N1 1.463(3)
C3 C12 1.550(3)
C3 H3 0.9800
C4 N1 1.465(2)
C4 C7 1.526(3)
C4 C5 1.545(3)
C4 C11 1.554(3)
C5 O1 1.200(3)
C5 O2 1.331(2)
C6 O2 1.448(3)
C6 H6A 0.9600
C6 H6B 0.9600
C6 H6C 0.9600
C7 C8 1.502(3)
C7 H7A 0.9700
C7 H7B 0.9700
C8 O3 1.195(3)
C8 O4 1.326(3)
C9 O4 1.442(3)
C9 H9A 0.9600
C9 H9B 0.9600
C9 H9C 0.9600
C10 O5 1.206(2)
C10 N2 1.399(2)
C10 C11 1.515(3)
C11 C12 1.542(3)
C11 H11 0.9800
C12 C13 1.507(3)
C12 H12 0.9800
C13 O6 1.205(3)
C13 N2 1.402(3)
C14 C15 1.387(3)
C14 C19 1.392(3)
C14 N2 1.431(3)
C15 C16 1.382(3)
C15 H15 0.9300
C16 C17 1.383(4)
C16 H16 0.9300
C17 C18 1.378(3)
C18 C19 1.384(3)
C18 H18 0.9300
C19 H19 0.9300
